data_4325002
loop_
_publ_author_name
'Joanna R. Webb'
'Colleen Munro-Leighton'
'Aaron W. Pierpont'
'Joshua T. Gurkin'
'T. Brent Gunnoe'
'Thomas R. Cundari'
'Michal Sabat'
'Jeffrey L. Petersen'
'Paul D. Boyle'

_publ_contact_author_address
;University of Virginia
Charlottesville VA 22904
;
_publ_contact_author_email tbg7h@virginia.edu
_publ_contact_author_name 'T. Brent Gunnoe'
_publ_contact_author_phone 434-982-2692
_publ_section_title
;
 Pt(II) and Pt(IV) Amido, Aryloxide, and Hydrocarbyl Complexes: Synthesis,
 Characterization, and Reaction with Dihydrogen and Substrates that
 Possess C-H Bonds
;
_journal_name_full 'Inorganic Chemistry'
_journal_page_first 4195
_journal_page_last 4211
_journal_paper_doi 10.1021/ic200153n
_journal_volume 50
_journal_year 2011
_chemical_formula_sum 'C39 H43 I2 N2 Pt'
_chemical_formula_weight 988.64
_chemical_name_systematic
; 
 ? 
;
_space_group_IT_number 114
_symmetry_cell_setting tetragonal
_symmetry_space_group_name_Hall 'P -4 2n'
_symmetry_space_group_name_H-M 'P -4 21 c'
_atom_sites_solution_hydrogens geom
_atom_sites_solution_primary direct
_atom_sites_solution_secondary difmap
_audit_creation_method SHELXL-97
_cell_angle_alpha 90.00
_cell_angle_beta 90.00
_cell_angle_gamma 90.00
_cell_formula_units_Z 8
_cell_length_a 22.3179(3)
_cell_length_b 22.3179(3)
_cell_length_c 15.1244(2)
_cell_measurement_reflns_used 9914
_cell_measurement_temperature 153(2)
_cell_measurement_theta_max 24.85
_cell_measurement_theta_min 2.27
_cell_volume 7533.29(17)
_computing_cell_refinement 'Bruker SAINT'
_computing_data_collection 'Bruker APEX2'
_computing_data_reduction 'Bruker SAINT'
_computing_molecular_graphics 'Bruker SHELXTL'
_computing_publication_material 'Bruker SHELXTL'
_computing_structure_refinement 'SHELXL-97 (Sheldrick, 2008)'
_computing_structure_solution 'SHELXS-97 (Sheldrick, 2008)'
_diffrn_ambient_temperature 153(2)
_diffrn_measured_fraction_theta_full 0.991
_diffrn_measured_fraction_theta_max 0.991
_diffrn_measurement_device_type 'Bruker APEX-II CCD'
_diffrn_measurement_method '\f and \w scans'
_diffrn_radiation_monochromator graphite
_diffrn_radiation_source 'fine-focus sealed tube'
_diffrn_radiation_type MoK\a
_diffrn_radiation_wavelength 0.71073
_diffrn_reflns_av_R_equivalents 0.0466
_diffrn_reflns_av_sigmaI/netI 0.0355
_diffrn_reflns_limit_h_max 26
_diffrn_reflns_limit_h_min -26
_diffrn_reflns_limit_k_max 26
_diffrn_reflns_limit_k_min -26
_diffrn_reflns_limit_l_max 12
_diffrn_reflns_limit_l_min -17
_diffrn_reflns_number 56514
_diffrn_reflns_theta_full 24.91
_diffrn_reflns_theta_max 24.91
_diffrn_reflns_theta_min 1.63
_exptl_absorpt_coefficient_mu 5.392
_exptl_absorpt_correction_T_max 0.5639
_exptl_absorpt_correction_T_min 0.2276
_exptl_absorpt_correction_type empirical
_exptl_absorpt_process_details 'Bruker SADABS'
_exptl_crystal_colour orange
_exptl_crystal_density_diffrn 1.743
_exptl_crystal_density_meas 0
_exptl_crystal_description needle
_exptl_crystal_F_000 3800
_exptl_crystal_size_max 0.39
_exptl_crystal_size_mid 0.13
_exptl_crystal_size_min 0.12
_refine_diff_density_max 0.914
_refine_diff_density_min -0.474
_refine_diff_density_rms 0.102
_refine_ls_abs_structure_details 'Flack H D (1983), Acta Cryst. A39, 876-881'
_refine_ls_abs_structure_Flack -0.006(5)
_refine_ls_extinction_coef 0
_refine_ls_extinction_method none
_refine_ls_goodness_of_fit_ref 0.679
_refine_ls_hydrogen_treatment mixed
_refine_ls_matrix_type full
_refine_ls_number_parameters 404
_refine_ls_number_reflns 6514
_refine_ls_number_restraints 0
_refine_ls_restrained_S_all 0.679
_refine_ls_R_factor_all 0.0281
_refine_ls_R_factor_gt 0.0232
_refine_ls_shift/su_max 0.003
_refine_ls_shift/su_mean 0.000
_refine_ls_structure_factor_coef Fsqd
_refine_ls_weighting_details 'calc w=1/[\s^2^(Fo^2^)+(0.1000P)^2^+0.1300P] where P=(Fo^2^+2Fc^2^)/3'
_refine_ls_weighting_scheme calc
_refine_ls_wR_factor_gt 0.0783
_refine_ls_wR_factor_ref 0.0837
_reflns_number_gt 5911
_reflns_number_total 6514
_reflns_threshold_expression >2sigma(I)
_cod_data_source_file ic200153n_si_002_6.cif
_cod_data_source_block joanna38_0m
_cod_original_cell_volume 7533.3(2)
_cod_database_code 4325002

loop_
_symmetry_equiv_pos_as_xyz
'x, y, z'
'-x, -y, z'
'y, -x, -z'
'-y, x, -z'
'-x+1/2, y+1/2, -z+1/2'
'x+1/2, -y+1/2, -z+1/2'
'-y+1/2, -x+1/2, z+1/2'
'y+1/2, x+1/2, z+1/2'

loop_
_atom_site_label
_atom_site_type_symbol
_atom_site_fract_x
_atom_site_fract_y
_atom_site_fract_z
_atom_site_U_iso_or_equiv
_atom_site_adp_type
_atom_site_occupancy
_atom_site_symmetry_multiplicity
_atom_site_calc_flag
_atom_site_refinement_flags
Pt Pt 0.683710(9) 0.152474(9) 0.145720(19) 0.02262(8) Uani 1 1 d .
I1 I 0.610536(18) 0.086256(19) 0.24292(3) 0.03066(12) Uani 1 1 d .
I2 I 0.74915(2) 0.227389(18) 0.04886(3) 0.03437(12) Uani 1 1 d .
N1 N 0.6042(2) 0.1791(2) 0.0741(3) 0.0250(11) Uani 1 1 d .
N2 N 0.6530(2) 0.2327(2) 0.2134(4) 0.0277(12) Uani 1 1 d .
C1 C 0.5781(3) 0.1467(3) 0.0107(5) 0.0317(15) Uani 1 1 d .
H1 H 0.5961 0.1101 -0.0070 0.038 Uiso 1 1 calc R
C2 C 0.5260(3) 0.1645(3) -0.0299(4) 0.0287(14) Uani 1 1 d .
H2 H 0.5092 0.1403 -0.0753 0.034 Uiso 1 1 calc R
C3 C 0.4979(3) 0.2169(3) -0.0059(5) 0.0287(14) Uani 1 1 d .
C4 C 0.5246(3) 0.2491(3) 0.0621(5) 0.0309(14) Uani 1 1 d .
H4 H 0.5061 0.2852 0.0816 0.037 Uiso 1 1 calc R
C5 C 0.5773(3) 0.2305(3) 0.1026(5) 0.0271(14) Uani 1 1 d .
C6 C 0.6044(3) 0.2589(3) 0.1782(4) 0.0258(13) Uani 1 1 d .
C7 C 0.5811(3) 0.3108(3) 0.2174(5) 0.0367(17) Uani 1 1 d .
H7 H 0.5469 0.3294 0.1921 0.044 Uiso 1 1 calc R
C8 C 0.6073(3) 0.3358(3) 0.2934(5) 0.0350(17) Uani 1 1 d .
C9 C 0.6583(3) 0.3095(3) 0.3233(5) 0.0352(16) Uani 1 1 d .
H9 H 0.6793 0.3266 0.3718 0.042 Uiso 1 1 calc R
C10 C 0.6798(3) 0.2587(3) 0.2840(4) 0.0308(15) Uani 1 1 d .
H10 H 0.7151 0.2409 0.3072 0.037 Uiso 1 1 calc R
C11 C 0.4394(3) 0.2363(3) -0.0528(5) 0.0381(17) Uani 1 1 d .
C12 C 0.4130(4) 0.2928(4) -0.0111(7) 0.063(3) Uani 1 1 d .
H12A H 0.4434 0.3245 -0.0103 0.094 Uiso 1 1 calc R
H12B H 0.4002 0.2841 0.0495 0.094 Uiso 1 1 calc R
H12C H 0.3784 0.3061 -0.0459 0.094 Uiso 1 1 calc R
C13 C 0.3944(3) 0.1867(4) -0.0466(6) 0.051(2) Uani 1 1 d .
H13A H 0.3791 0.1842 0.0141 0.076 Uiso 1 1 calc R
H13B H 0.4135 0.1486 -0.0625 0.076 Uiso 1 1 calc R
H13C H 0.3611 0.1947 -0.0872 0.076 Uiso 1 1 calc R
C14 C 0.4549(3) 0.2507(4) -0.1470(6) 0.051(2) Uani 1 1 d .
H14A H 0.4179 0.2558 -0.1813 0.077 Uiso 1 1 calc R
H14B H 0.4785 0.2178 -0.1722 0.077 Uiso 1 1 calc R
H14C H 0.4783 0.2878 -0.1491 0.077 Uiso 1 1 calc R
C15 C 0.5818(3) 0.3910(3) 0.3393(6) 0.047(2) Uani 1 1 d .
C16 C 0.6161(6) 0.4449(4) 0.3167(11) 0.109(6) Uani 1 1 d .
H16A H 0.6189 0.4485 0.2522 0.164 Uiso 1 1 calc R
H16B H 0.6565 0.4418 0.3418 0.164 Uiso 1 1 calc R
H16C H 0.5959 0.4803 0.3409 0.164 Uiso 1 1 calc R
C17 C 0.5914(6) 0.3814(6) 0.4464(8) 0.087(4) Uani 1 1 d .
H17A H 0.5649 0.4087 0.4789 0.131 Uiso 1 1 calc R
H17B H 0.6331 0.3900 0.4619 0.131 Uiso 1 1 calc R
H17C H 0.5817 0.3400 0.4622 0.131 Uiso 1 1 calc R
C18 C 0.5165(5) 0.3981(5) 0.3268(10) 0.091(4) Uani 1 1 d .
H18A H 0.5024 0.4327 0.3608 0.136 Uiso 1 1 calc R
H18B H 0.4959 0.3619 0.3474 0.136 Uiso 1 1 calc R
H18C H 0.5078 0.4044 0.2640 0.136 Uiso 1 1 calc R
C19 C 0.7564(3) 0.1322(3) 0.2233(5) 0.0288(15) Uani 1 1 d .
C20 C 0.7510(3) 0.1326(3) 0.3149(5) 0.0315(15) Uani 1 1 d .
H20 H 0.7133 0.1405 0.3414 0.038 Uiso 1 1 calc R
C21 C 0.8009(4) 0.1214(3) 0.3682(5) 0.0410(18) Uani 1 1 d .
H21 H 0.7971 0.1228 0.4307 0.049 Uiso 1 1 calc R
C22 C 0.8553(4) 0.1084(3) 0.3312(7) 0.052(2) Uani 1 1 d .
H22 H 0.8893 0.1016 0.3675 0.062 Uiso 1 1 calc R
C23 C 0.8601(3) 0.1055(3) 0.2428(7) 0.048(2) Uani 1 1 d .
H23 H 0.8974 0.0945 0.2173 0.057 Uiso 1 1 calc R
C24 C 0.8115(3) 0.1184(3) 0.1873(5) 0.0347(16) Uani 1 1 d .
H24 H 0.8165 0.1176 0.1249 0.042 Uiso 1 1 calc R
C25 C 0.7057(2) 0.0796(3) 0.0703(4) 0.0254(14) Uani 1 1 d .
C26 C 0.7202(3) 0.0240(3) 0.1090(5) 0.0340(16) Uani 1 1 d .
H26 H 0.7226 0.0205 0.1715 0.041 Uiso 1 1 calc R
C27 C 0.7313(3) -0.0262(3) 0.0552(5) 0.0370(17) Uani 1 1 d .
H27 H 0.7396 -0.0638 0.0818 0.044 Uiso 1 1 calc R
C28 C 0.7302(3) -0.0215(3) -0.0363(6) 0.0422(19) Uani 1 1 d .
H28 H 0.7383 -0.0554 -0.0723 0.051 Uiso 1 1 calc R
C29 C 0.7167(3) 0.0345(3) -0.0751(5) 0.0368(17) Uani 1 1 d .
H29 H 0.7153 0.0383 -0.1376 0.044 Uiso 1 1 calc R
C30 C 0.7055(3) 0.0844(3) -0.0213(5) 0.0305(15) Uani 1 1 d .
H30 H 0.6977 0.1221 -0.0479 0.037 Uiso 1 1 calc R
C1S C 0.5000 1.0000 1.0546(8) 0.041(2) Uani 1 2 d S
H1S H 0.5000 1.0000 1.1174 0.049 Uiso 1 2 calc SR
C2S C 0.5515(4) 0.9893(3) 1.0078(6) 0.046(2) Uani 1 1 d .
H2S H 0.5878 0.9819 1.0389 0.055 Uiso 1 1 calc R
C3S C 0.5518(3) 0.9890(3) 0.9178(6) 0.0429(19) Uani 1 1 d .
H3S H 0.5879 0.9813 0.8866 0.051 Uiso 1 1 calc R
C4S C 0.5000 1.0000 0.8725(7) 0.043(3) Uani 1 2 d S
H4S H 0.5000 1.0000 0.8097 0.052 Uiso 1 2 calc SR
C5S C 0.4142(4) 0.2264(4) 0.2343(6) 0.051(2) Uani 1 1 d .
H5S H 0.4309 0.2650 0.2438 0.061 Uiso 1 1 calc R
C6S C 0.3554(4) 0.2203(4) 0.2301(6) 0.052(2) Uani 1 1 d .
H6S H 0.3302 0.2538 0.2405 0.063 Uiso 1 1 calc R
C7S C 0.3307(4) 0.1655(4) 0.2106(8) 0.060(3) Uani 1 1 d .
H7S H 0.2884 0.1615 0.2061 0.072 Uiso 1 1 calc R
C8S C 0.3666(4) 0.1166(4) 0.1978(7) 0.057(2) Uani 1 1 d .
H8S H 0.3495 0.0788 0.1835 0.069 Uiso 1 1 calc R
C9S C 0.4271(4) 0.1227(4) 0.2055(6) 0.047(2) Uani 1 1 d .
H9S H 0.4527 0.0891 0.1976 0.056 Uiso 1 1 calc R
C10S C 0.4510(4) 0.1788(5) 0.2253(5) 0.052(2) Uani 1 1 d .
H10S H 0.4930 0.1836 0.2325 0.062 Uiso 1 1 calc R

loop_
_atom_site_aniso_label
_atom_site_aniso_U_11
_atom_site_aniso_U_22
_atom_site_aniso_U_33
_atom_site_aniso_U_23
_atom_site_aniso_U_13
_atom_site_aniso_U_12
Pt 0.02052(12) 0.02061(12) 0.02674(13) 0.00049(10) 0.00018(11) 0.00135(8)
I1 0.0249(2) 0.0336(2) 0.0335(3) 0.00615(19) 0.00240(18) -0.00185(16)
I2 0.0385(2) 0.0257(2) 0.0389(3) 0.00167(19) 0.0071(2) -0.00628(17)
N1 0.020(3) 0.029(3) 0.026(3) 0.002(2) 0.000(2) 0.003(2)
N2 0.029(3) 0.025(3) 0.030(3) 0.002(2) 0.011(2) 0.000(2)
C1 0.032(4) 0.026(3) 0.037(4) 0.004(3) 0.001(3) 0.006(3)
C2 0.025(3) 0.034(4) 0.026(4) -0.001(3) 0.000(3) 0.001(3)
C3 0.024(3) 0.027(3) 0.034(4) 0.005(3) -0.002(3) 0.007(3)
C4 0.029(3) 0.027(3) 0.037(4) 0.002(3) -0.001(3) 0.004(3)
C5 0.028(3) 0.023(3) 0.031(4) 0.004(3) 0.002(3) 0.005(2)
C6 0.027(3) 0.023(3) 0.028(3) -0.002(3) 0.002(3) -0.002(2)
C7 0.023(3) 0.030(4) 0.057(5) -0.002(3) -0.001(3) 0.006(3)
C8 0.031(4) 0.020(3) 0.053(5) -0.014(3) 0.000(3) -0.002(3)
C9 0.038(4) 0.031(4) 0.036(4) -0.007(3) -0.002(3) -0.001(3)
C10 0.034(4) 0.027(3) 0.031(4) 0.001(3) -0.003(3) 0.003(3)
C11 0.024(3) 0.050(4) 0.040(4) 0.000(4) -0.010(3) 0.013(3)
C12 0.052(5) 0.058(5) 0.077(7) -0.013(5) -0.027(5) 0.035(4)
C13 0.026(4) 0.058(5) 0.069(6) 0.008(5) -0.004(4) -0.003(3)
C14 0.044(4) 0.060(5) 0.049(5) 0.015(5) -0.008(4) 0.009(4)
C15 0.030(4) 0.039(4) 0.072(6) -0.030(4) 0.003(4) 0.000(3)
C16 0.099(9) 0.036(5) 0.193(16) -0.033(7) 0.077(10) -0.018(5)
C17 0.107(9) 0.091(8) 0.063(7) -0.026(6) -0.005(7) 0.031(7)
C18 0.057(6) 0.088(8) 0.127(12) -0.052(8) 0.018(6) -0.001(5)
C19 0.028(3) 0.017(3) 0.042(4) 0.002(3) -0.002(3) -0.004(2)
C20 0.033(4) 0.021(3) 0.040(4) 0.002(3) -0.008(3) -0.007(3)
C21 0.052(5) 0.032(4) 0.039(4) -0.004(3) -0.015(4) 0.002(3)
C22 0.041(4) 0.034(4) 0.079(7) -0.010(4) -0.035(4) 0.008(3)
C23 0.030(4) 0.039(4) 0.075(6) -0.019(4) -0.002(4) 0.003(3)
C24 0.024(3) 0.031(4) 0.049(4) -0.012(3) -0.007(3) 0.005(3)
C25 0.013(3) 0.028(3) 0.035(4) -0.005(3) 0.002(3) -0.002(2)
C26 0.027(3) 0.031(3) 0.044(4) -0.004(3) -0.005(3) 0.005(3)
C27 0.036(4) 0.025(3) 0.049(5) -0.012(3) 0.001(3) 0.006(3)
C28 0.036(4) 0.036(4) 0.054(5) -0.011(4) 0.005(4) -0.002(3)
C29 0.033(4) 0.040(4) 0.037(4) -0.008(3) -0.001(3) -0.009(3)
C30 0.027(3) 0.025(3) 0.040(4) -0.004(3) 0.006(3) -0.003(3)
C1S 0.047(6) 0.040(6) 0.036(6) 0.000 0.000 0.001(5)
C2S 0.048(5) 0.033(4) 0.056(6) 0.005(4) -0.012(4) 0.004(3)
C3S 0.034(4) 0.032(4) 0.063(6) -0.003(4) 0.006(4) -0.008(3)
C4S 0.051(7) 0.048(7) 0.030(6) 0.000 0.000 -0.018(5)
C5S 0.061(6) 0.033(4) 0.059(6) -0.001(4) -0.007(4) -0.012(4)
C6S 0.059(6) 0.041(5) 0.057(5) 0.002(4) 0.006(4) 0.013(4)
C7S 0.034(5) 0.058(6) 0.088(8) 0.015(5) 0.005(4) 0.004(4)
C8S 0.057(6) 0.043(5) 0.072(6) 0.005(5) -0.012(5) -0.006(4)
C9S 0.045(5) 0.055(5) 0.040(5) 0.001(4) 0.000(4) 0.013(4)
C10S 0.034(4) 0.083(7) 0.038(5) 0.003(4) -0.005(3) -0.010(4)

loop_
_atom_type_symbol
_atom_type_description
_atom_type_scat_dispersion_real
_atom_type_scat_dispersion_imag
_atom_type_scat_source
C C 0.0033 0.0016 'International Tables Vol C Tables 4.2.6.8 and 6.1.1.4'
H H 0.0000 0.0000 'International Tables Vol C Tables 4.2.6.8 and 6.1.1.4'
N N 0.0061 0.0033 'International Tables Vol C Tables 4.2.6.8 and 6.1.1.4'
I I -0.4742 1.8119 'International Tables Vol C Tables 4.2.6.8 and 6.1.1.4'
Pt Pt -1.7033 8.3905 'International Tables Vol C Tables 4.2.6.8 and 6.1.1.4'

loop_
_geom_angle_atom_site_label_1
_geom_angle_atom_site_label_2
_geom_angle_atom_site_label_3
_geom_angle
_geom_angle_site_symmetry_1
_geom_angle_site_symmetry_3
C25 Pt C19 87.3(2) . .
C25 Pt N1 97.8(2) . .
C19 Pt N1 174.6(2) . .
C25 Pt N2 173.2(2) . .
C19 Pt N2 99.3(2) . .
N1 Pt N2 75.6(2) . .
C25 Pt I1 90.79(17) . .
C19 Pt I1 92.68(18) . .
N1 Pt I1 85.72(14) . .
N2 Pt I1 90.20(14) . .
C25 Pt I2 93.49(17) . .
C19 Pt I2 91.14(18) . .
N1 Pt I2 90.12(14) . .
N2 Pt I2 85.13(14) . .
I1 Pt I2 174.394(15) . .
C1 N1 C5 119.3(5) . .
C1 N1 Pt 124.8(4) . .
C5 N1 Pt 115.7(4) . .
C6 N2 C10 118.8(5) . .
C6 N2 Pt 115.4(4) . .
C10 N2 Pt 125.8(4) . .
N1 C1 C2 122.4(6) . .
C1 C2 C3 120.9(7) . .
C2 C3 C4 116.1(6) . .
C2 C3 C11 120.2(6) . .
C4 C3 C11 123.7(6) . .
C3 C4 C5 122.3(6) . .
N1 C5 C4 118.9(6) . .
N1 C5 C6 115.8(6) . .
C4 C5 C6 125.0(6) . .
N2 C6 C7 119.6(6) . .
N2 C6 C5 117.5(6) . .
C7 C6 C5 122.9(6) . .
C6 C7 C8 121.3(6) . .
C9 C8 C7 116.7(6) . .
C9 C8 C15 120.8(7) . .
C7 C8 C15 122.5(7) . .
C8 C9 C10 120.5(7) . .
N2 C10 C9 122.9(6) . .
C13 C11 C14 111.8(7) . .
C13 C11 C12 109.0(7) . .
C14 C11 C12 107.7(7) . .
C13 C11 C3 109.2(6) . .
C14 C11 C3 107.5(6) . .
C12 C11 C3 111.6(6) . .
C16 C15 C18 113.5(10) . .
C16 C15 C8 111.2(7) . .
C18 C15 C8 113.4(7) . .
C16 C15 C17 105.5(10) . .
C18 C15 C17 105.5(9) . .
C8 C15 C17 107.1(7) . .
C24 C19 C20 118.2(6) . .
C24 C19 Pt 121.8(5) . .
C20 C19 Pt 120.0(5) . .
C19 C20 C21 120.3(7) . .
C22 C21 C20 120.6(8) . .
C23 C22 C21 119.2(7) . .
C22 C23 C24 121.7(7) . .
C19 C24 C23 119.9(7) . .
C30 C25 C26 118.7(6) . .
C30 C25 Pt 119.7(5) . .
C26 C25 Pt 121.6(5) . .
C27 C26 C25 120.1(7) . .
C28 C27 C26 120.9(7) . .
C27 C28 C29 119.0(7) . .
C30 C29 C28 119.9(7) . .
C25 C30 C29 121.2(7) . .
C2S C1S C2S 117.9(12) . 2_675
C3S C2S C1S 121.4(9) . .
C2S C3S C4S 119.8(8) . .
C3S C4S C3S 119.7(11) 2_675 .
C6S C5S C10S 121.2(8) . .
C5S C6S C7S 120.1(8) . .
C8S C7S C6S 120.4(9) . .
C9S C8S C7S 119.3(9) . .
C8S C9S C10S 119.2(8) . .
C5S C10S C9S 119.7(8) . .

loop_
_geom_bond_atom_site_label_1
_geom_bond_atom_site_label_2
_geom_bond_distance
_geom_bond_site_symmetry_2
Pt C25 2.045(6) .
Pt C19 2.054(7) .
Pt N1 2.162(5) .
Pt N2 2.173(5) .
Pt I1 2.6481(5) .
Pt I2 2.6598(5) .
N1 C1 1.335(9) .
N1 C5 1.366(8) .
N2 C6 1.342(9) .
N2 C10 1.355(9) .
C1 C2 1.372(10) .
C2 C3 1.376(9) .
C3 C4 1.389(10) .
C3 C11 1.548(9) .
C4 C5 1.391(9) .
C5 C6 1.441(9) .
C6 C7 1.401(9) .
C7 C8 1.406(10) .
C8 C9 1.358(10) .
C8 C15 1.524(9) .
C9 C10 1.367(10) .
C11 C13 1.498(11) .
C11 C14 1.501(12) .
C11 C12 1.528(11) .
C15 C16 1.465(13) .
C15 C18 1.478(13) .
C15 C17 1.649(15) .
C19 C24 1.380(10) .
C19 C20 1.391(10) .
C20 C21 1.397(10) .
C21 C22 1.368(12) .
C22 C23 1.342(13) .
C23 C24 1.401(11) .
C25 C30 1.390(10) .
C25 C26 1.410(10) .
C26 C27 1.407(10) .
C27 C28 1.388(12) .
C28 C29 1.412(11) .
C29 C30 1.402(10) .
C1S C2S 1.371(11) .
C1S C2S 1.371(11) 2_675
C2S C3S 1.362(13) .
C3S C4S 1.365(10) .
C4S C3S 1.365(10) 2_675
C5S C6S 1.322(12) .
C5S C10S 1.349(13) .
C6S C7S 1.374(14) .
C7S C8S 1.366(13) .
C8S C9S 1.363(12) .
C9S C10S 1.394(13) .
